data_9004168
loop_
_publ_author_name
'Peterson, R. C.'

_publ_section_title
;
 The structure of hackmanite, a variety of sodalite, from Mont
 St-Hilaire, Quebec
;
_journal_name_full 'The Canadian Mineralogist'
_journal_page_first 549
_journal_page_last 552
_journal_volume 21
_journal_year 1983
_chemical_compound_source 'Mont St-Hilaire, Quebec, Canada'
_chemical_formula_sum 'Al3 Cl Fe0.04 Na3.76 O12 Si3'
_chemical_name_mineral Sodalite
_space_group_IT_number 218
_symmetry_space_group_name_Hall 'P -4n 2 3'
_symmetry_space_group_name_H-M 'P -4 3 n'
_cell_angle_alpha 90
_cell_angle_beta 90
_cell_angle_gamma 90
_cell_length_a 8.877
_cell_length_b 8.877
_cell_length_c 8.877
_cell_formula_units_Z 2
_cell_volume 699.518
_database_code_amcsd 0005193
_exptl_crystal_density_diffrn 2.285
_cod_original_formula_sum 'Na3.76 Fe.04 Al3 Si3 O12 Cl'
_cod_database_code 9004168

loop_
_space_group_symop_operation_xyz
x,y,z
-z,x,-y
-y,z,-x
-x,y,-z
1/2+x,1/2-z,1/2-y
1/2+z,1/2-y,1/2-x
1/2+y,1/2-x,1/2-z
1/2+x,1/2+z,1/2+y
1/2+z,1/2+y,1/2+x
1/2+y,1/2+x,1/2+z
-z,-x,y
-y,-z,x
-x,-y,z
z,-x,-y
y,-z,-x
x,-y,-z
1/2-x,1/2+z,1/2-y
1/2-z,1/2+y,1/2-x
1/2-y,1/2+x,1/2-z
1/2-x,1/2-z,1/2+y
1/2-z,1/2-y,1/2+x
1/2-y,1/2-x,1/2+z
z,x,y
y,z,x

loop_
_atom_site_aniso_label
_atom_site_aniso_U_11
_atom_site_aniso_U_22
_atom_site_aniso_U_33
_atom_site_aniso_U_12
_atom_site_aniso_U_13
_atom_site_aniso_U_23
Na 0.01796 0.01796 0.01796 0.00080 0.00080 0.00080
Fe 0.01796 0.01796 0.01796 0.00080 0.00080 0.00080
Al 0.00639 0.00639 0.00639 0.00000 0.00000 0.00000
Si 0.00519 0.00639 0.00639 0.00000 0.00000 0.00000
O 0.00998 0.01158 0.01238 0.00120 0.00519 -0.00080

loop_
_atom_site_label
_atom_site_fract_x
_atom_site_fract_y
_atom_site_fract_z
_atom_site_occupancy
_atom_site_U_iso_or_equiv
Na 0.17780 0.17780 0.17780 0.94000 ?
Fe 0.17780 0.17780 0.17780 0.01000 ?
Al 0.25000 0.50000 0.00000 1.00000 ?
Si 0.25000 0.00000 0.50000 1.00000 ?
O 0.13900 0.43820 0.14980 1.00000 ?
Cl 0.00000 0.00000 0.00000 1.00000 0.02394

loop_
_cod_related_entry_id
_cod_related_entry_database
_cod_related_entry_code
1 AMCSD 0005193
